data_4084017
loop_
_publ_author_name
'Li, Ying-Zhou'
'Ganguly, Rakesh'
'Leong, Weng Kee'

_publ_section_title
;
 Binuclear Oxidative Addition of Sb--Cl Bonds: A Facile Synthetic Route to
 Main Group--Transition Element Clusters and Rings
;
_journal_issue 14
_journal_name_full Organometallics
_journal_page_first 3867
_journal_paper_doi 10.1021/om500565d
_journal_volume 33
_journal_year 2014
_chemical_formula_sum 'C38.7 H29.4 Cl3.4 O10 Os3 Sb2'
_chemical_formula_weight 1589.05
_chemical_name_systematic
; 
 ? 
;
_space_group_IT_number 2
_symmetry_cell_setting triclinic
_symmetry_space_group_name_Hall '-P 1'
_symmetry_space_group_name_H-M 'P -1'
_atom_sites_solution_hydrogens geom
_atom_sites_solution_primary direct
_atom_sites_solution_secondary difmap
_audit_creation_method SHELXL-97
_cell_angle_alpha 101.7337(17)
_cell_angle_beta 105.3496(17)
_cell_angle_gamma 108.7234(17)
_cell_formula_units_Z 2
_cell_length_a 12.7426(4)
_cell_length_b 14.6320(4)
_cell_length_c 15.3921(5)
_cell_measurement_reflns_used 9988
_cell_measurement_temperature 103(2)
_cell_measurement_theta_max 27.34
_cell_measurement_theta_min 2.26
_cell_volume 2486.98(14)
_computing_cell_refinement 'Bruker SAINT'
_computing_data_collection 'Bruker APEX2'
_computing_data_reduction 'Bruker SAINT'
_computing_molecular_graphics 'Bruker SHELXTL'
_computing_publication_material 'Bruker SHELXTL'
_computing_structure_refinement 'SHELXL-97 (Sheldrick, 1997)'
_computing_structure_solution 'SHELXS-97 (Sheldrick, 1990)'
_diffrn_ambient_temperature 103(2)
_diffrn_measured_fraction_theta_full 0.999
_diffrn_measured_fraction_theta_max 0.999
_diffrn_measurement_device_type 'Bruker APEX-II CCD'
_diffrn_measurement_method '\f and \w scans'
_diffrn_radiation_monochromator graphite
_diffrn_radiation_source 'fine-focus sealed tube'
_diffrn_radiation_type MoK\a
_diffrn_radiation_wavelength 0.71073
_diffrn_reflns_av_R_equivalents 0.0795
_diffrn_reflns_av_sigmaI/netI 0.0400
_diffrn_reflns_limit_h_max 15
_diffrn_reflns_limit_h_min -15
_diffrn_reflns_limit_k_max 17
_diffrn_reflns_limit_k_min -18
_diffrn_reflns_limit_l_max 19
_diffrn_reflns_limit_l_min 0
_diffrn_reflns_number 91054
_diffrn_reflns_theta_full 26.37
_diffrn_reflns_theta_max 26.37
_diffrn_reflns_theta_min 2.26
_diffrn_standards_number 0
_exptl_absorpt_coefficient_mu 8.937
_exptl_absorpt_correction_T_max 0.4685
_exptl_absorpt_correction_T_min 0.2680
_exptl_absorpt_correction_type multi-scan
_exptl_absorpt_process_details SADABS
_exptl_crystal_colour yellow
_exptl_crystal_density_diffrn 2.122
_exptl_crystal_density_method 'not measured'
_exptl_crystal_description block
_exptl_crystal_F_000 1459
_exptl_crystal_size_max 0.20
_exptl_crystal_size_mid 0.14
_exptl_crystal_size_min 0.10
_refine_diff_density_max 1.854
_refine_diff_density_min -1.816
_refine_diff_density_rms 0.259
_refine_ls_extinction_method constr
_refine_ls_goodness_of_fit_ref 1.187
_refine_ls_hydrogen_treatment mixed
_refine_ls_matrix_type full
_refine_ls_number_parameters 586
_refine_ls_number_reflns 10164
_refine_ls_number_restraints 372
_refine_ls_restrained_S_all 1.184
_refine_ls_R_factor_all 0.0535
_refine_ls_R_factor_gt 0.0418
_refine_ls_shift/su_max 0.001
_refine_ls_shift/su_mean 0.000
_refine_ls_structure_factor_coef Fsqd
_refine_ls_weighting_details 'calc w=1/[\s^2^(Fo^2^)+(0.0308P)^2^+36.8771P] where P=(Fo^2^+2Fc^2^)/3'
_refine_ls_weighting_scheme calc
_refine_ls_wR_factor_gt 0.0975
_refine_ls_wR_factor_ref 0.1078
_reflns_number_gt 8699
_reflns_number_total 10164
_reflns_threshold_expression >2sigma(I)
_cod_data_source_file om500565d_si_003.cif
_cod_data_source_block lwk362
_cod_depositor_comments
;
The following automatic conversions were performed:

'_symmetry_cell_setting' value 'Triclinic' changed to 'triclinic'
according to
/usr/data/users/saulius/crontab/automatic-downloads/rss-feeds/ACS/lib/dictionaries/cif_core.dic
dictionary named 'cif_core.dic' version 2.4.2 from 2011-04-26.

Automatic conversion script
Id: cif_fix_values 2281 2013-09-26 08:29:07Z andrius 

 Adding full bibliography for 4084009--4084020.cif.
;
_cod_original_cell_volume 2486.97(13)
_cod_original_sg_symbol_H-M P-1
_cod_original_formula_sum 'C38.70 H29.40 Cl3.40 O10 Os3 Sb2'
_cod_database_code 4084017

loop_
_symmetry_equiv_pos_as_xyz
'x, y, z'
'-x, -y, -z'

loop_
_atom_site_label
_atom_site_type_symbol
_atom_site_fract_x
_atom_site_fract_y
_atom_site_fract_z
_atom_site_U_iso_or_equiv
_atom_site_adp_type
_atom_site_occupancy
_atom_site_symmetry_multiplicity
_atom_site_calc_flag
_atom_site_refinement_flags
_atom_site_disorder_assembly
_atom_site_disorder_group
Os1 Os 0.17998(3) 0.21603(3) 0.96818(3) 0.01877(9) Uani 1 1 d D . .
Os2 Os 0.22286(3) 0.41288(3) 0.93230(3) 0.02089(10) Uani 1 1 d D A .
Os3 Os 0.17600(4) 0.17133(3) 0.65655(3) 0.02462(11) Uani 1 1 d D . .
Sb4 Sb 0.12385(5) 0.32202(4) 0.74176(4) 0.01733(13) Uani 1 1 d . A .
Sb5 Sb 0.24744(5) 0.14098(5) 0.82599(4) 0.01776(13) Uani 1 1 d . A .
O11 O 0.4392(7) 0.3175(6) 1.1002(6) 0.0378(18) Uani 1 1 d U . .
O12 O 0.1331(7) 0.0200(6) 1.0199(6) 0.0337(17) Uani 1 1 d U . .
O13 O 0.0968(7) 0.3114(6) 1.1190(6) 0.0398(19) Uani 1 1 d U . .
O21 O 0.3427(7) 0.5147(6) 1.1480(5) 0.0401(19) Uani 1 1 d U A .
O22 O -0.0211(7) 0.3824(6) 0.9445(6) 0.0377(18) Uani 1 1 d U A .
O23 O 0.2582(8) 0.6179(6) 0.8998(6) 0.043(2) Uani 1 1 d U A .
O31 O 0.0695(10) 0.2079(7) 0.4702(7) 0.059(3) Uani 1 1 d U . .
O32 O 0.2659(8) 0.0153(6) 0.5748(6) 0.044(2) Uani 1 1 d U . .
C11 C 0.3430(9) 0.2803(8) 1.0502(7) 0.026(2) Uani 1 1 d U A .
C12 C 0.1503(9) 0.0911(8) 0.9969(8) 0.028(2) Uani 1 1 d U A .
C13 C 0.1265(9) 0.2758(8) 1.0619(7) 0.027(2) Uani 1 1 d U A .
C21 C 0.2983(9) 0.4762(8) 1.0670(8) 0.030(2) Uani 1 1 d U . .
C22 C 0.0692(9) 0.3938(7) 0.9390(7) 0.025(2) Uani 1 1 d U . .
C23 C 0.2475(10) 0.5410(8) 0.9104(8) 0.031(2) Uani 1 1 d U . .
C31 C 0.1088(11) 0.1929(9) 0.5381(8) 0.037(3) Uani 1 1 d U A .
C32 C 0.2330(11) 0.0724(9) 0.6053(8) 0.036(3) Uani 1 1 d U A .
Cl1 Cl -0.0127(5) 0.1475(4) 0.8444(4) 0.0146(10) Uani 0.50 1 d PDU A 1
Cl2 Cl 0.3594(5) 0.3054(5) 0.6912(5) 0.0236(12) Uani 0.50 1 d PDU A 1
O24 O 0.4589(14) 0.3929(11) 0.9200(10) 0.025(3) Uani 0.50 1 d PU A 1
O34 O -0.0679(15) -0.0038(12) 0.6106(12) 0.032(4) Uani 0.50 1 d PU A 1
C24 C 0.368(2) 0.402(2) 0.922(2) 0.031(7) Uani 0.50 1 d PDU A 1
C34 C 0.029(2) 0.061(2) 0.623(2) 0.029(7) Uani 0.50 1 d PDU A 1
Cl1A Cl 0.3993(5) 0.4045(5) 0.9074(5) 0.0300(14) Uani 0.50 1 d PDU A 2
Cl2A Cl -0.0061(6) 0.0404(5) 0.6311(5) 0.0367(16) Uani 0.50 1 d PDU A 2
O14 O -0.0670(18) 0.1397(14) 0.8236(13) 0.037(5) Uani 0.50 1 d PU A 2
O33 O 0.4046(16) 0.3453(13) 0.6892(12) 0.035(4) Uani 0.50 1 d PU A 2
C14 C 0.021(2) 0.164(2) 0.8735(18) 0.026(7) Uani 0.50 1 d PDU A 2
C33 C 0.3223(19) 0.2731(17) 0.6717(17) 0.019(6) Uani 0.50 1 d PDU A 2
C401 C 0.1843(8) 0.4386(7) 0.6794(7) 0.0206(19) Uani 1 1 d U . .
C402 C 0.1112(9) 0.4384(7) 0.5957(7) 0.025(2) Uani 1 1 d U A .
H402 H 0.0334 0.3867 0.5655 0.030 Uiso 1 1 calc R . .
C403 C 0.1499(10) 0.5131(8) 0.5546(8) 0.034(2) Uani 1 1 d U . .
H403 H 0.0989 0.5114 0.4962 0.041 Uiso 1 1 calc R A .
C404 C 0.2609(10) 0.5890(8) 0.5979(8) 0.034(2) Uani 1 1 d U A .
C405 C 0.2980(14) 0.6714(11) 0.5537(11) 0.063(4) Uani 1 1 d U . .
H40A H 0.2363 0.6548 0.4924 0.094 Uiso 1 1 calc R A .
H40B H 0.3725 0.6763 0.5442 0.094 Uiso 1 1 calc R . .
H40C H 0.3095 0.7365 0.5959 0.094 Uiso 1 1 calc R . .
C406 C 0.3340(11) 0.5880(9) 0.6813(8) 0.039(3) Uani 1 1 d U . .
H406 H 0.4116 0.6400 0.7117 0.047 Uiso 1 1 calc R A .
C407 C 0.2968(9) 0.5128(8) 0.7218(7) 0.030(2) Uani 1 1 d U A .
H407 H 0.3491 0.5128 0.7787 0.036 Uiso 1 1 calc R . .
C408 C -0.0595(9) 0.2979(7) 0.6944(7) 0.023(2) Uani 1 1 d U . .
C409 C -0.0928(11) 0.3756(9) 0.7254(8) 0.038(3) Uani 1 1 d U A .
H409 H -0.0342 0.4414 0.7629 0.045 Uiso 1 1 calc R . .
C410 C -0.2126(12) 0.3573(11) 0.7016(10) 0.051(3) Uani 1 1 d U . .
H410 H -0.2343 0.4112 0.7246 0.061 Uiso 1 1 calc R A .
C411 C -0.2970(11) 0.2677(11) 0.6481(9) 0.046(3) Uani 1 1 d U A .
C412 C -0.4289(15) 0.2438(14) 0.6210(13) 0.075(5) Uani 1 1 d U . .
H41A H -0.4474 0.2931 0.5919 0.113 Uiso 1 1 calc R A .
H41B H -0.4501 0.2480 0.6780 0.113 Uiso 1 1 calc R . .
H41C H -0.4743 0.1751 0.5757 0.113 Uiso 1 1 calc R . .
C413 C -0.2647(13) 0.1889(12) 0.6127(11) 0.056(4) Uani 1 1 d U . .
H413 H -0.3241 0.1249 0.5713 0.068 Uiso 1 1 calc R A .
C414 C -0.1469(11) 0.2042(9) 0.6380(9) 0.042(3) Uani 1 1 d U A .
H414 H -0.1257 0.1496 0.6164 0.051 Uiso 1 1 calc R . .
C501 C 0.4296(8) 0.1617(7) 0.8810(7) 0.0198(19) Uani 1 1 d U . .
C502 C 0.5136(10) 0.2054(9) 0.8438(8) 0.033(2) Uani 1 1 d U A .
H502 H 0.4929 0.2320 0.7934 0.039 Uiso 1 1 calc R . .
C503 C 0.6268(10) 0.2103(9) 0.8797(8) 0.034(2) Uani 1 1 d U . .
H503 H 0.6831 0.2393 0.8527 0.040 Uiso 1 1 calc R A .
C504 C 0.6613(9) 0.1741(7) 0.9544(7) 0.024(2) Uani 1 1 d U A .
C505 C 0.7866(9) 0.1821(8) 0.9939(8) 0.033(2) Uani 1 1 d U . .
H50A H 0.8100 0.1552 0.9418 0.049 Uiso 1 1 calc R A .
H50B H 0.7913 0.1428 1.0382 0.049 Uiso 1 1 calc R . .
H50C H 0.8400 0.2536 1.0273 0.049 Uiso 1 1 calc R . .
C506 C 0.5773(9) 0.1310(7) 0.9909(7) 0.025(2) Uani 1 1 d U . .
H506 H 0.5984 0.1044 1.0413 0.030 Uiso 1 1 calc R A .
C507 C 0.4631(8) 0.1253(7) 0.9560(7) 0.0207(19) Uani 1 1 d U A .
H507 H 0.4071 0.0965 0.9834 0.025 Uiso 1 1 calc R . .
C508 C 0.1782(9) -0.0210(7) 0.7927(7) 0.023(2) Uani 1 1 d U . .
C509 C 0.0619(9) -0.0752(8) 0.7852(7) 0.026(2) Uani 1 1 d U A .
H509 H 0.0141 -0.0399 0.7980 0.032 Uiso 1 1 calc R . .
C510 C 0.0162(10) -0.1810(8) 0.7588(7) 0.029(2) Uani 1 1 d U . .
H510 H -0.0635 -0.2174 0.7524 0.035 Uiso 1 1 calc R A .
C511 C 0.0857(10) -0.2341(8) 0.7419(8) 0.033(2) Uani 1 1 d U A .
C512 C 0.0346(12) -0.3481(9) 0.7169(9) 0.046(3) Uani 1 1 d U . .
H51A H 0.0868 -0.3751 0.6940 0.069 Uiso 1 1 calc R A .
H51B H -0.0441 -0.3766 0.6671 0.069 Uiso 1 1 calc R . .
H51C H 0.0277 -0.3669 0.7733 0.069 Uiso 1 1 calc R . .
C513 C 0.1983(10) -0.1814(8) 0.7493(8) 0.033(2) Uani 1 1 d U . .
H513 H 0.2460 -0.2172 0.7371 0.040 Uiso 1 1 calc R A .
C514 C 0.2459(10) -0.0748(8) 0.7748(7) 0.029(2) Uani 1 1 d U A .
H514 H 0.3252 -0.0394 0.7797 0.034 Uiso 1 1 calc R . .
C1S C 0.6327(17) 0.9729(15) 0.7456(13) 0.051(8) Uiso 0.20 1 d PD B 1
H1S1 H 0.6869 0.9531 0.7177 0.062 Uiso 0.20 1 calc PR B 1
H1S2 H 0.6766 1.0431 0.7902 0.062 Uiso 0.20 1 calc PR B 1
Cl1S Cl 0.5787(12) 0.8890(11) 0.8050(11) 0.0671(19) Uiso 0.20 1 d PD B 1
Cl2S Cl 0.5094(17) 0.9657(16) 0.6563(14) 0.0671(19) Uiso 0.20 1 d PD B 1
C2S C 0.6327(17) 0.9729(15) 0.7456(13) 0.051(8) Uiso 0.20 1 d PD C 2
H2S1 H 0.7017 1.0340 0.7913 0.062 Uiso 0.20 1 calc PR C 2
H2S2 H 0.5705 0.9946 0.7147 0.062 Uiso 0.20 1 calc PR C 2
Cl3S Cl 0.5787(12) 0.8890(11) 0.8050(11) 0.0671(19) Uiso 0.20 1 d PD C 2
Cl4S Cl 0.6745(18) 0.9097(15) 0.6602(14) 0.0671(19) Uiso 0.20 1 d PD C 2
C3S C 0.657(3) 0.950(7) 0.759(3) 0.051(8) Uiso 0.15 1 d PD D 3
H3S1 H 0.7077 0.9110 0.7541 0.062 Uiso 0.15 1 calc PR D 3
H3S2 H 0.7096 1.0215 0.7973 0.062 Uiso 0.15 1 calc PR D 3
Cl5S Cl 0.557(3) 0.898(3) 0.812(3) 0.0671(19) Uiso 0.15 1 d PD D 3
Cl6S Cl 0.575(3) 0.944(2) 0.645(2) 0.0671(19) Uiso 0.15 1 d PD D 3
C4S C 0.677(7) 0.630(2) 0.538(3) 0.051(8) Uiso 0.15 1 d PD E 4
H4S1 H 0.6091 0.5942 0.4779 0.062 Uiso 0.15 1 calc PR E 4
H4S2 H 0.7503 0.6313 0.5261 0.062 Uiso 0.15 1 calc PR E 4
Cl7S Cl 0.690(2) 0.754(2) 0.586(2) 0.0671(19) Uiso 0.15 1 d PD E 4
Cl8S Cl 0.657(2) 0.569(2) 0.623(2) 0.0671(19) Uiso 0.15 1 d PD E 4

loop_
_atom_site_aniso_label
_atom_site_aniso_U_11
_atom_site_aniso_U_22
_atom_site_aniso_U_33
_atom_site_aniso_U_23
_atom_site_aniso_U_13
_atom_site_aniso_U_12
Os1 0.02103(19) 0.02205(19) 0.01661(18) 0.00739(14) 0.00762(15) 0.01120(15)
Os2 0.0276(2) 0.01778(18) 0.01646(18) 0.00278(14) 0.00866(15) 0.00895(15)
Os3 0.0385(2) 0.0307(2) 0.01385(18) 0.00643(15) 0.00766(16) 0.02687(19)
Sb4 0.0219(3) 0.0160(3) 0.0164(3) 0.0051(2) 0.0066(2) 0.0107(2)
Sb5 0.0197(3) 0.0217(3) 0.0159(3) 0.0069(2) 0.0057(2) 0.0130(3)
O11 0.034(3) 0.037(3) 0.036(3) 0.008(3) 0.007(3) 0.014(3)
O12 0.035(3) 0.032(3) 0.039(3) 0.019(3) 0.013(3) 0.014(3)
O13 0.047(4) 0.044(4) 0.039(4) 0.014(3) 0.025(3) 0.023(3)
O21 0.040(4) 0.043(4) 0.026(3) 0.003(3) 0.016(3) 0.005(3)
O22 0.038(4) 0.043(4) 0.044(4) 0.020(3) 0.022(3) 0.022(3)
O23 0.052(4) 0.030(3) 0.043(4) 0.012(3) 0.017(3) 0.011(3)
O31 0.082(5) 0.056(4) 0.042(4) 0.016(3) 0.009(3) 0.040(4)
O32 0.055(4) 0.043(4) 0.044(4) 0.008(3) 0.018(3) 0.036(3)
C11 0.028(4) 0.028(4) 0.023(4) 0.009(3) 0.010(3) 0.012(3)
C12 0.025(4) 0.028(4) 0.030(4) 0.007(3) 0.010(3) 0.012(3)
C13 0.027(4) 0.028(4) 0.027(4) 0.012(3) 0.013(3) 0.008(3)
C21 0.030(4) 0.030(4) 0.026(4) 0.003(3) 0.015(3) 0.006(3)
C22 0.031(4) 0.025(4) 0.023(4) 0.013(3) 0.012(3) 0.010(3)
C23 0.037(4) 0.030(4) 0.026(4) 0.010(3) 0.010(3) 0.014(3)
C31 0.048(5) 0.034(4) 0.033(4) 0.010(3) 0.009(3) 0.025(4)
C32 0.043(4) 0.037(4) 0.031(4) 0.011(3) 0.011(3) 0.021(4)
Cl1 0.009(2) 0.018(2) 0.016(3) 0.007(2) 0.001(2) 0.007(2)
Cl2 0.020(3) 0.024(3) 0.033(3) 0.017(2) 0.015(2) 0.008(2)
O24 0.021(5) 0.030(5) 0.027(5) 0.008(4) 0.012(4) 0.012(4)
O34 0.030(5) 0.027(5) 0.037(5) 0.011(4) 0.005(4) 0.014(4)
C24 0.031(8) 0.031(8) 0.028(9) 0.011(5) 0.009(5) 0.009(5)
C34 0.029(8) 0.029(8) 0.029(8) 0.010(5) 0.009(5) 0.014(5)
Cl1A 0.032(3) 0.025(3) 0.028(3) 0.007(2) 0.011(3) 0.007(2)
Cl2A 0.038(3) 0.036(3) 0.038(3) 0.014(3) 0.005(3) 0.022(3)
O14 0.041(6) 0.034(6) 0.037(6) 0.011(4) 0.013(5) 0.016(5)
O33 0.033(6) 0.033(6) 0.040(6) 0.011(4) 0.009(4) 0.018(4)
C14 0.026(8) 0.026(8) 0.025(8) 0.009(5) 0.010(5) 0.008(5)
C33 0.021(7) 0.018(7) 0.017(7) 0.005(5) 0.003(5) 0.009(5)
C401 0.025(4) 0.019(4) 0.018(4) 0.006(3) 0.009(3) 0.008(3)
C402 0.031(4) 0.021(4) 0.024(4) 0.009(3) 0.008(3) 0.013(3)
C403 0.039(4) 0.037(4) 0.029(4) 0.016(3) 0.012(3) 0.014(3)
C404 0.040(4) 0.032(4) 0.034(4) 0.017(3) 0.016(3) 0.011(3)
C405 0.068(6) 0.062(5) 0.058(5) 0.031(4) 0.020(4) 0.020(4)
C406 0.039(4) 0.039(4) 0.036(4) 0.017(4) 0.013(3) 0.010(3)
C407 0.030(4) 0.033(4) 0.024(4) 0.014(3) 0.006(3) 0.010(3)
C408 0.023(4) 0.027(4) 0.025(4) 0.013(3) 0.010(3) 0.013(3)
C409 0.042(4) 0.040(4) 0.038(4) 0.009(3) 0.009(3) 0.031(4)
C410 0.053(5) 0.062(5) 0.051(5) 0.014(4) 0.019(4) 0.040(4)
C411 0.041(5) 0.062(5) 0.046(5) 0.028(4) 0.022(4) 0.023(4)
C412 0.068(6) 0.091(6) 0.075(6) 0.032(5) 0.029(4) 0.035(5)
C413 0.050(5) 0.057(5) 0.062(5) 0.029(4) 0.013(4) 0.021(4)
C414 0.037(4) 0.040(4) 0.050(5) 0.019(4) 0.007(3) 0.018(4)
C501 0.020(4) 0.021(4) 0.021(4) 0.007(3) 0.006(3) 0.012(3)
C502 0.031(4) 0.042(4) 0.030(4) 0.016(3) 0.012(3) 0.015(3)
C503 0.032(4) 0.039(4) 0.034(4) 0.014(3) 0.013(3) 0.017(3)
C504 0.022(4) 0.027(4) 0.023(4) 0.005(3) 0.009(3) 0.013(3)
C505 0.028(4) 0.035(4) 0.036(4) 0.007(3) 0.007(3) 0.019(3)
C506 0.025(4) 0.026(4) 0.026(4) 0.012(3) 0.004(3) 0.015(3)
C507 0.019(4) 0.021(4) 0.023(4) 0.009(3) 0.008(3) 0.009(3)
C508 0.027(4) 0.022(4) 0.018(4) 0.006(3) 0.003(3) 0.011(3)
C509 0.029(4) 0.026(4) 0.025(4) 0.007(3) 0.008(3) 0.014(3)
C510 0.035(4) 0.027(4) 0.026(4) 0.010(3) 0.011(3) 0.012(3)
C511 0.043(4) 0.029(4) 0.027(4) 0.009(3) 0.010(3) 0.016(3)
C512 0.054(5) 0.041(5) 0.045(5) 0.011(4) 0.020(4) 0.020(4)
C513 0.039(4) 0.031(4) 0.032(4) 0.006(3) 0.011(3) 0.021(3)
C514 0.032(4) 0.028(4) 0.029(4) 0.008(3) 0.009(3) 0.019(3)

loop_
_atom_type_symbol
_atom_type_description
_atom_type_scat_dispersion_real
_atom_type_scat_dispersion_imag
_atom_type_scat_source
C C 0.0033 0.0016 'International Tables Vol C Tables 4.2.6.8 and 6.1.1.4'
H H 0.0000 0.0000 'International Tables Vol C Tables 4.2.6.8 and 6.1.1.4'
O O 0.0106 0.0060 'International Tables Vol C Tables 4.2.6.8 and 6.1.1.4'
Cl Cl 0.1484 0.1585 'International Tables Vol C Tables 4.2.6.8 and 6.1.1.4'
Sb Sb -0.5866 1.5461 'International Tables Vol C Tables 4.2.6.8 and 6.1.1.4'
Os Os -1.2165 7.6030 'International Tables Vol C Tables 4.2.6.8 and 6.1.1.4'

loop_
_geom_angle_atom_site_label_1
_geom_angle_atom_site_label_2
_geom_angle_atom_site_label_3
_geom_angle
C12 Os1 C11 95.4(4)
C12 Os1 C13 94.9(4)
C11 Os1 C13 93.3(4)
C12 Os1 C14 92.5(9)
C11 Os1 C14 171.2(9)
C13 Os1 C14 89.8(9)
C12 Os1 Cl1 92.0(3)
C11 Os1 Cl1 169.7(3)
C13 Os1 Cl1 93.1(3)
C14 Os1 Cl1 3.3(9)
C12 Os1 Sb5 89.4(3)
C11 Os1 Sb5 89.1(3)
C13 Os1 Sb5 174.8(3)
C14 Os1 Sb5 87.1(9)
Cl1 Os1 Sb5 83.77(13)
C12 Os1 Os2 177.1(3)
C11 Os1 Os2 84.4(3)
C13 Os1 Os2 82.2(3)
C14 Os1 Os2 87.9(9)
Cl1 Os1 Os2 88.49(13)
Sb5 Os1 Os2 93.482(18)
C23 Os2 C21 92.3(5)
C23 Os2 C22 93.2(4)
C21 Os2 C22 91.7(4)
C23 Os2 C24 98.4(11)
C21 Os2 C24 91.2(10)
C22 Os2 C24 167.9(10)
C23 Os2 Cl1A 94.5(4)
C21 Os2 Cl1A 94.8(4)
C22 Os2 Cl1A 169.6(3)
C24 Os2 Cl1A 5.2(10)
C23 Os2 Sb4 88.3(3)
C21 Os2 Sb4 177.8(3)
C22 Os2 Sb4 90.4(3)
C24 Os2 Sb4 86.6(9)
Cl1A Os2 Sb4 82.96(16)
C23 Os2 Os1 178.4(3)
C21 Os2 Os1 87.2(3)
C22 Os2 Os1 85.3(3)
C24 Os2 Os1 83.1(10)
Cl1A Os2 Os1 86.98(17)
Sb4 Os2 Os1 92.217(18)
C33 Os3 C34 171.4(12)
C33 Os3 C31 87.5(8)
C34 Os3 C31 86.8(10)
C33 Os3 C32 87.1(8)
C34 Os3 C32 87.2(10)
C31 Os3 C32 96.5(5)
C33 Os3 Cl2 5.8(8)
C34 Os3 Cl2 177.2(9)
C31 Os3 Cl2 91.4(4)
C32 Os3 Cl2 91.0(4)
C33 Os3 Cl2A 177.4(8)
C34 Os3 Cl2A 6.0(10)
C31 Os3 Cl2A 91.1(4)
C32 Os3 Cl2A 90.8(4)
Cl2 Os3 Cl2A 176.7(3)
C33 Os3 Sb4 87.3(8)
C34 Os3 Sb4 98.8(10)
C31 Os3 Sb4 87.2(3)
C32 Os3 Sb4 173.2(4)
Cl2 Os3 Sb4 83.17(15)
Cl2A Os3 Sb4 94.87(18)
C33 Os3 Sb5 97.1(7)
C34 Os3 Sb5 89.1(10)
C31 Os3 Sb5 173.5(4)
C32 Os3 Sb5 88.3(3)
Cl2 Os3 Sb5 92.94(15)
Cl2A Os3 Sb5 84.40(18)
Sb4 Os3 Sb5 88.51(2)
C408 Sb4 C401 97.4(4)
C408 Sb4 Os3 115.7(3)
C401 Sb4 Os3 103.5(2)
C408 Sb4 Os2 109.7(3)
C401 Sb4 Os2 106.2(2)
Os3 Sb4 Os2 120.83(2)
C508 Sb5 C501 95.0(4)
C508 Sb5 Os3 104.2(3)
C501 Sb5 Os3 116.0(3)
C508 Sb5 Os1 107.5(3)
C501 Sb5 Os1 110.3(3)
Os3 Sb5 Os1 120.09(2)
O11 C11 Os1 178.7(10)
O12 C12 Os1 175.4(9)
O13 C13 Os1 178.6(10)
O21 C21 Os2 179.2(10)
O22 C22 Os2 178.9(9)
O23 C23 Os2 176.4(10)
O31 C31 Os3 178.1(10)
O32 C32 Os3 179.3(10)
O24 C24 Os2 176(3)
O34 C34 Os3 172(3)
O14 C14 Os1 177(3)
O33 C33 Os3 169(2)
C407 C401 C402 119.2(9)
C407 C401 Sb4 120.4(7)
C402 C401 Sb4 120.4(7)
C401 C402 C403 120.7(10)
C404 C403 C402 120.4(10)
C403 C404 C406 118.5(10)
C403 C404 C405 119.0(11)
C406 C404 C405 122.5(11)
C404 C406 C407 121.4(11)
C401 C407 C406 119.7(10)
C409 C408 C414 118.4(10)
C409 C408 Sb4 119.8(8)
C414 C408 Sb4 121.7(8)
C408 C409 C410 119.8(12)
C411 C410 C409 122.3(12)
C410 C411 C413 118.7(12)
C410 C411 C412 124.1(13)
C413 C411 C412 117.2(14)
C414 C413 C411 120.0(14)
C413 C414 C408 120.8(12)
C502 C501 C507 118.7(9)
C502 C501 Sb5 123.7(7)
C507 C501 Sb5 117.5(7)
C503 C502 C501 120.0(10)
C502 C503 C504 121.9(11)
C506 C504 C503 117.7(9)
C506 C504 C505 121.4(9)
C503 C504 C505 120.9(10)
C504 C506 C507 121.4(9)
C506 C507 C501 120.3(9)
C514 C508 C509 118.4(9)
C514 C508 Sb5 120.8(8)
C509 C508 Sb5 120.7(7)
C510 C509 C508 120.1(9)
C511 C510 C509 120.9(10)
C513 C511 C510 119.0(10)
C513 C511 C512 121.7(10)
C510 C511 C512 119.4(11)
C511 C513 C514 121.1(10)
C508 C514 C513 120.5(10)
Cl1S C1S Cl2S 106.8(13)
Cl5S C3S Cl6S 107(3)
Cl8S C4S Cl7S 107(2)

loop_
_geom_bond_atom_site_label_1
_geom_bond_atom_site_label_2
_geom_bond_distance
Os1 C12 1.912(11)
Os1 C11 1.915(10)
Os1 C13 1.924(10)
Os1 C14 1.95(2)
Os1 Cl1 2.415(6)
Os1 Sb5 2.7128(7)
Os1 Os2 2.9489(5)
Os2 C23 1.913(11)
Os2 C21 1.917(11)
Os2 C22 1.921(11)
Os2 C24 1.95(2)
Os2 Cl1A 2.414(6)
Os2 Sb4 2.7090(7)
Os3 C33 1.90(2)
Os3 C34 1.90(2)
Os3 C31 1.933(11)
Os3 C32 1.938(11)
Os3 Cl2 2.359(6)
Os3 Cl2A 2.359(7)
Os3 Sb4 2.6924(7)
Os3 Sb5 2.7022(7)
Sb4 C408 2.139(10)
Sb4 C401 2.154(9)
Sb5 C508 2.140(9)
Sb5 C501 2.145(9)
O11 C11 1.137(12)
O12 C12 1.140(12)
O13 C13 1.141(12)
O21 C21 1.151(13)
O22 C22 1.138(12)
O23 C23 1.141(13)
O31 C31 1.132(14)
O32 C32 1.125(13)
O24 C24 1.21(2)
O34 C34 1.23(2)
O14 C14 1.07(3)
O33 C33 1.15(3)
C401 C407 1.369(14)
C401 C402 1.375(13)
C402 C403 1.392(14)
C403 C404 1.367(16)
C404 C406 1.378(16)
C404 C405 1.509(17)
C406 C407 1.388(15)
C408 C409 1.377(14)
C408 C414 1.378(16)
C409 C410 1.392(17)
C410 C411 1.319(19)
C411 C413 1.401(19)
C411 C412 1.52(2)
C413 C414 1.376(18)
C501 C502 1.384(14)
C501 C507 1.391(13)
C502 C503 1.374(15)
C503 C504 1.387(15)
C504 C506 1.374(14)
C504 C505 1.507(13)
C506 C507 1.380(13)
C508 C514 1.384(13)
C508 C509 1.398(14)
C509 C510 1.393(14)
C510 C511 1.391(15)
C511 C513 1.355(16)
C511 C512 1.505(16)
C513 C514 1.404(15)
C1S Cl1S 1.750(4)
C1S Cl2S 1.750(5)
C3S Cl5S 1.750(5)
C3S Cl6S 1.750(5)
C4S Cl8S 1.750(2)
C4S Cl7S 1.750(2)
